data_8104568
loop_
_publ_author_name
'Lo, Kong Mun'
'Lee, See Mun'
'Tiekink, Edward R. T.'

_publ_section_title
;
 Crystal structure of dichlorido-bis(4-methylphenyl-\kC 1)tin(IV),
 C14H14Cl2Sn
;
_journal_issue 6
_journal_name_full 'Zeitschrift f\"ur Kristallographie - New Crystal Structures'
_journal_page_first 1211
_journal_page_last 1213
_journal_paper_doi 10.1515/ncrs-2021-0281
_journal_volume 236
_journal_year 2021
_chemical_absolute_configuration ad
_chemical_formula_moiety 'C14 H14 Cl2 Sn'
_chemical_formula_sum 'C14 H14 Cl2 Sn'
_chemical_formula_weight 371.84
_space_group_crystal_system orthorhombic
_space_group_IT_number 19
_space_group_name_Hall 'P 2ac 2ab'
_space_group_name_H-M_alt 'P 21 21 21'
_atom_sites_solution_hydrogens geom
_atom_sites_solution_primary direct
_atom_sites_solution_secondary difmap
_cell_angle_alpha 90
_cell_angle_beta 90
_cell_angle_gamma 90
_cell_formula_units_Z 4
_cell_length_a 8.29120(10)
_cell_length_b 9.62210(10)
_cell_length_c 18.5616(2)
_cell_measurement_reflns_used 27207
_cell_measurement_temperature 100(2)
_cell_measurement_theta_max 76.3000
_cell_measurement_theta_min 4.7350
_cell_volume 1480.82(3)
_computing_cell_refinement 'CrysAlisPro [1]'
_computing_data_collection 'CrysAlisPro [1]'
_computing_data_reduction 'CrysAlisPro [1]'
_computing_molecular_graphics 'ORTEP-3 for Windows [4]'
_computing_publication_material 'SHELXL-2018/3 [3]'
_computing_structure_refinement 'SHELXL-2018/3 [3]'
_computing_structure_solution 'SHELXT 2014/5 [2]'
_diffrn_ambient_environment N~2~
_diffrn_ambient_temperature 100(2)
_diffrn_detector 'CCD plate'
_diffrn_detector_area_resol_mean 5.2558
_diffrn_detector_type AtlasS2
_diffrn_measured_fraction_theta_full 1.000
_diffrn_measured_fraction_theta_max 1.000
_diffrn_measurement_device 'four-circle diffractometer'
_diffrn_measurement_device_type 'XtaLAB Synergy, Dualflex, AtlasS2'
_diffrn_measurement_method '\w scans'
_diffrn_radiation_type CuK\a
_diffrn_radiation_wavelength 1.54184
_diffrn_reflns_av_R_equivalents 0.0401
_diffrn_reflns_av_unetI/netI 0.0135
_diffrn_reflns_Laue_measured_fraction_full 1.000
_diffrn_reflns_Laue_measured_fraction_max 1.000
_diffrn_reflns_limit_h_max 9
_diffrn_reflns_limit_h_min -9
_diffrn_reflns_limit_k_max 11
_diffrn_reflns_limit_k_min -11
_diffrn_reflns_limit_l_max 22
_diffrn_reflns_limit_l_min -22
_diffrn_reflns_number 38312
_diffrn_reflns_point_group_measured_fraction_full 1.000
_diffrn_reflns_point_group_measured_fraction_max 1.000
_diffrn_reflns_theta_full 67.025
_diffrn_reflns_theta_max 67.025
_diffrn_reflns_theta_min 4.765
_exptl_absorpt_coefficient_mu 16.841
_exptl_absorpt_correction_T_max 1.000
_exptl_absorpt_correction_T_min 0.860
_exptl_absorpt_correction_type gaussian
_exptl_absorpt_process_details
;
CrysAlisPro [1]
;
_exptl_crystal_colour colourless
_exptl_crystal_density_diffrn 1.668
_exptl_crystal_description prism
_exptl_crystal_F_000 728
_exptl_crystal_size_max 0.088
_exptl_crystal_size_mid 0.074
_exptl_crystal_size_min 0.050
_refine_diff_density_max 0.370
_refine_diff_density_min -0.529
_refine_diff_density_rms 0.050
_refine_ls_abs_structure_details
;
 Refined as an inversion twin.
;
_refine_ls_abs_structure_Flack 0.074(7)
_refine_ls_extinction_coef .
_refine_ls_extinction_method none
_refine_ls_goodness_of_fit_ref 1.035
_refine_ls_hydrogen_treatment constr
_refine_ls_matrix_type full
_refine_ls_number_parameters 157
_refine_ls_number_reflns 2639
_refine_ls_number_restraints 0
_refine_ls_restrained_S_all 1.035
_refine_ls_R_factor_all 0.0143
_refine_ls_R_factor_gt 0.0142
_refine_ls_shift/su_max 0.001
_refine_ls_shift/su_mean 0.000
_refine_ls_structure_factor_coef Fsqd
_refine_ls_weighting_details 'w=1/[\s^2^(Fo^2^)+(0.0148P)^2^+1.0879P] where P=(Fo^2^+2Fc^2^)/3'
_refine_ls_weighting_scheme calc
_refine_ls_wR_factor_gt 0.0346
_refine_ls_wR_factor_ref 0.0347
_reflns_Friedel_coverage 0.716
_reflns_Friedel_fraction_full 1.000
_reflns_Friedel_fraction_max 1.000
_reflns_number_gt 2618
_reflns_number_total 2639
_reflns_threshold_expression 'I > 2\s(I)'
_cod_data_source_file suppl_j_ncrs-2021-0281_suppl.cif
_cod_data_source_block shelx
_cod_database_code 8104568
_shelx_space_group_comment
;
The symmetry employed for this shelxl refinement is uniquely defined
by the following loop, which should always be used as a source of
symmetry information in preference to the above space-group names.
They are only intended as comments.
;
_shelx_estimated_absorpt_t_min 0.319
_shelx_estimated_absorpt_t_max 0.486

loop_
_space_group_symop_operation_xyz
'x, y, z'
'-x+1/2, -y, z+1/2'
'-x, y+1/2, -z+1/2'
'x+1/2, -y+1/2, -z'

loop_
_atom_site_label
_atom_site_type_symbol
_atom_site_fract_x
_atom_site_fract_y
_atom_site_fract_z
_atom_site_U_iso_or_equiv
_atom_site_adp_type
_atom_site_occupancy
_atom_site_site_symmetry_order
_atom_site_calc_flag
_atom_site_refinement_flags_posn
_atom_site_refinement_flags_adp
_atom_site_refinement_flags_occupancy
_atom_site_disorder_assembly
_atom_site_disorder_group
Sn Sn 0.55837(3) 0.53509(2) 0.34302(2) 0.02290(7) Uani 1 1 d . . . . .
Cl1 Cl 0.56232(15) 0.33157(8) 0.41163(5) 0.03720(19) Uani 1 1 d . . . . .
Cl2 Cl 0.31081(10) 0.52845(10) 0.28244(4) 0.03371(18) Uani 1 1 d . . . . .
C1 C 0.5463(5) 0.7073(3) 0.41350(16) 0.0220(6) Uani 1 1 d . . . . .
C2 C 0.4743(4) 0.8302(3) 0.39066(17) 0.0240(7) Uani 1 1 d . . . . .
H2 H 0.427956 0.835529 0.343940 0.029 Uiso 1 1 calc R U . . .
C3 C 0.4701(4) 0.9443(3) 0.43564(17) 0.0250(7) Uani 1 1 d . . . . .
H3 H 0.421188 1.028018 0.419476 0.030 Uiso 1 1 calc R U . . .
C4 C 0.5369(4) 0.9382(3) 0.50481(16) 0.0243(7) Uani 1 1 d . . . . .
C5 C 0.6073(4) 0.8141(4) 0.52696(18) 0.0265(7) Uani 1 1 d . . . . .
H5 H 0.652294 0.807884 0.573918 0.032 Uiso 1 1 calc R U . . .
C6 C 0.6131(4) 0.6999(3) 0.48201(18) 0.0239(7) Uani 1 1 d . . . . .
H6 H 0.662612 0.616295 0.497929 0.029 Uiso 1 1 calc R U . . .
C7 C 0.5358(5) 1.0640(3) 0.55302(19) 0.0347(8) Uani 1 1 d . . . . .
H7A H 0.540008 1.034330 0.603490 0.052 Uiso 1 1 calc R U . . .
H7B H 0.436823 1.117408 0.544716 0.052 Uiso 1 1 calc R U . . .
H7C H 0.629677 1.122278 0.542248 0.052 Uiso 1 1 calc R U . . .
C8 C 0.7400(4) 0.5162(3) 0.26390(17) 0.0236(7) Uani 1 1 d . . . . .
C9 C 0.7637(4) 0.6277(3) 0.21719(19) 0.0281(8) Uani 1 1 d . . . . .
H9 H 0.698230 0.708345 0.221031 0.034 Uiso 1 1 calc R U . . .
C10 C 0.8830(4) 0.6206(3) 0.1652(2) 0.0296(7) Uani 1 1 d . . . . .
H10 H 0.897950 0.696945 0.133443 0.036 Uiso 1 1 calc R U . . .
C11 C 0.9816(4) 0.5042(3) 0.15818(18) 0.0265(7) Uani 1 1 d . . . . .
C12 C 0.9548(5) 0.3925(3) 0.20462(17) 0.0275(7) Uani 1 1 d . . . . .
H12 H 1.019064 0.311249 0.200175 0.033 Uiso 1 1 calc R U . . .
C13 C 0.8357(4) 0.3980(3) 0.25727(17) 0.0253(7) Uani 1 1 d . . . . .
H13 H 0.819593 0.321236 0.288646 0.030 Uiso 1 1 calc R U . . .
C14 C 1.1155(4) 0.5018(4) 0.10386(19) 0.0347(9) Uani 1 1 d . . . . .
H14A H 1.080827 0.550186 0.060062 0.052 Uiso 1 1 calc R U . . .
H14B H 1.142538 0.405248 0.092130 0.052 Uiso 1 1 calc R U . . .
H14C H 1.210588 0.548329 0.123880 0.052 Uiso 1 1 calc R U . . .

loop_
_atom_site_aniso_label
_atom_site_aniso_U_11
_atom_site_aniso_U_22
_atom_site_aniso_U_33
_atom_site_aniso_U_23
_atom_site_aniso_U_13
_atom_site_aniso_U_12
Sn 0.02909(11) 0.01766(9) 0.02195(10) -0.00170(8) -0.00052(9) -0.00238(9)
Cl1 0.0537(5) 0.0225(4) 0.0355(4) 0.0065(3) 0.0059(5) -0.0016(4)
Cl2 0.0324(4) 0.0349(4) 0.0338(4) -0.0078(4) -0.0069(3) -0.0036(4)
C1 0.0249(16) 0.0202(14) 0.0210(14) -0.0006(12) 0.0012(15) -0.0038(14)
C2 0.0281(19) 0.0231(15) 0.0208(15) 0.0026(12) -0.0040(13) -0.0026(13)
C3 0.0285(18) 0.0202(16) 0.0263(15) 0.0019(12) 0.0000(13) 0.0004(14)
C4 0.0290(17) 0.0212(16) 0.0228(14) -0.0025(12) 0.0031(13) -0.0020(14)
C5 0.0311(18) 0.0290(17) 0.0193(15) 0.0005(14) -0.0014(13) -0.0019(14)
C6 0.0265(17) 0.0203(15) 0.0250(16) 0.0022(13) -0.0010(13) -0.0006(13)
C7 0.046(2) 0.0278(18) 0.0305(16) -0.0077(14) 0.0004(17) 0.0011(16)
C8 0.0303(17) 0.0194(16) 0.0212(15) -0.0020(13) -0.0018(13) -0.0022(13)
C9 0.036(2) 0.0160(15) 0.0321(18) 0.0008(14) -0.0001(15) 0.0034(14)
C10 0.0381(19) 0.0229(16) 0.0277(17) 0.0043(15) 0.0002(16) -0.0035(14)
C11 0.0270(16) 0.0304(17) 0.0220(14) -0.0050(13) -0.0059(14) -0.0036(12)
C12 0.0314(18) 0.0241(15) 0.0270(15) -0.0028(13) -0.0051(16) 0.0041(16)
C13 0.0324(18) 0.0199(15) 0.0236(16) 0.0016(13) -0.0053(14) -0.0021(15)
C14 0.0345(19) 0.043(2) 0.0266(16) -0.0038(15) 0.0008(14) -0.0028(15)

loop_
_atom_type_symbol
_atom_type_description
_atom_type_scat_dispersion_real
_atom_type_scat_dispersion_imag
_atom_type_scat_source
C C 0.0181 0.0091 'International Tables Vol C Tables 4.2.6.8 and 6.1.1.4'
H H 0.0000 0.0000 'International Tables Vol C Tables 4.2.6.8 and 6.1.1.4'
Cl Cl 0.3639 0.7018 'International Tables Vol C Tables 4.2.6.8 and 6.1.1.4'
Sn Sn 0.0259 5.4591 'International Tables Vol C Tables 4.2.6.8 and 6.1.1.4'

loop_
_geom_angle_atom_site_label_1
_geom_angle_atom_site_label_2
_geom_angle_atom_site_label_3
_geom_angle
_geom_angle_site_symmetry_1
_geom_angle_site_symmetry_3
C8 Sn C1 122.12(13) . .
C8 Sn Cl1 107.29(9) . .
C1 Sn Cl1 108.69(8) . .
C8 Sn Cl2 106.80(9) . .
C1 Sn Cl2 106.09(10) . .
Cl1 Sn Cl2 104.55(4) . .
C6 C1 C2 119.6(3) . .
C6 C1 Sn 120.5(2) . .
C2 C1 Sn 119.9(2) . .
C3 C2 C1 120.2(3) . .
C3 C2 H2 119.9 . .
C1 C2 H2 119.9 . .
C2 C3 C4 120.7(3) . .
C2 C3 H3 119.6 . .
C4 C3 H3 119.6 . .
C5 C4 C3 118.3(3) . .
C5 C4 C7 121.1(3) . .
C3 C4 C7 120.6(3) . .
C6 C5 C4 121.3(3) . .
C6 C5 H5 119.4 . .
C4 C5 H5 119.4 . .
C5 C6 C1 119.9(3) . .
C5 C6 H6 120.1 . .
C1 C6 H6 120.1 . .
C4 C7 H7A 109.5 . .
C4 C7 H7B 109.5 . .
H7A C7 H7B 109.5 . .
C4 C7 H7C 109.5 . .
H7A C7 H7C 109.5 . .
H7B C7 H7C 109.5 . .
C13 C8 C9 119.6(3) . .
C13 C8 Sn 122.5(2) . .
C9 C8 Sn 117.9(2) . .
C10 C9 C8 119.8(3) . .
C10 C9 H9 120.1 . .
C8 C9 H9 120.1 . .
C9 C10 C11 121.6(3) . .
C9 C10 H10 119.2 . .
C11 C10 H10 119.2 . .
C10 C11 C12 117.9(3) . .
C10 C11 C14 120.6(3) . .
C12 C11 C14 121.4(3) . .
C13 C12 C11 121.2(3) . .
C13 C12 H12 119.4 . .
C11 C12 H12 119.4 . .
C12 C13 C8 119.8(3) . .
C12 C13 H13 120.1 . .
C8 C13 H13 120.1 . .
C11 C14 H14A 109.5 . .
C11 C14 H14B 109.5 . .
H14A C14 H14B 109.5 . .
C11 C14 H14C 109.5 . .
H14A C14 H14C 109.5 . .
H14B C14 H14C 109.5 . .

loop_
_geom_bond_atom_site_label_1
_geom_bond_atom_site_label_2
_geom_bond_distance
_geom_bond_site_symmetry_2
Sn C8 2.112(3) .
Sn C1 2.114(3) .
Sn Cl1 2.3362(8) .
Sn Cl2 2.3413(8) .
C1 C6 1.389(5) .
C1 C2 1.390(5) .
C2 C3 1.380(5) .
C2 H2 0.9500 .
C3 C4 1.400(4) .
C3 H3 0.9500 .
C4 C5 1.391(5) .
C4 C7 1.506(4) .
C5 C6 1.381(5) .
C5 H5 0.9500 .
C6 H6 0.9500 .
C7 H7A 0.9800 .
C7 H7B 0.9800 .
C7 H7C 0.9800 .
C8 C13 1.392(5) .
C8 C9 1.393(5) .
C9 C10 1.384(5) .
C9 H9 0.9500 .
C10 C11 1.393(5) .
C10 H10 0.9500 .
C11 C12 1.395(5) .
C11 C14 1.500(5) .
C12 C13 1.390(5) .
C12 H12 0.9500 .
C13 H13 0.9500 .
C14 H14A 0.9800 .
C14 H14B 0.9800 .
C14 H14C 0.9800 .

loop_
_geom_torsion_atom_site_label_1
_geom_torsion_atom_site_label_2
_geom_torsion_atom_site_label_3
_geom_torsion_atom_site_label_4
_geom_torsion
_geom_torsion_site_symmetry_1
_geom_torsion_site_symmetry_2
_geom_torsion_site_symmetry_3
_geom_torsion_site_symmetry_4
C6 C1 C2 C3 0.4(5) . . . .
Sn C1 C2 C3 -178.2(2) . . . .
C1 C2 C3 C4 -0.4(5) . . . .
C2 C3 C4 C5 -0.1(5) . . . .
C2 C3 C4 C7 178.5(3) . . . .
C3 C4 C5 C6 0.6(5) . . . .
C7 C4 C5 C6 -178.0(3) . . . .
C4 C5 C6 C1 -0.6(5) . . . .
C2 C1 C6 C5 0.1(5) . . . .
Sn C1 C6 C5 178.6(3) . . . .
C13 C8 C9 C10 -0.7(5) . . . .
Sn C8 C9 C10 179.1(3) . . . .
C8 C9 C10 C11 -0.2(5) . . . .
C9 C10 C11 C12 1.2(5) . . . .
C9 C10 C11 C14 -176.9(3) . . . .
C10 C11 C12 C13 -1.3(5) . . . .
C14 C11 C12 C13 176.8(3) . . . .
C11 C12 C13 C8 0.5(5) . . . .
C9 C8 C13 C12 0.6(5) . . . .
Sn C8 C13 C12 -179.2(3) . . . .
